data_7118278
loop_
_publ_author_name
'Sun, Xiao-Xue'
'Zhang, Hong-Hao'
'Li, Guo-Hao'
'Meng, Li'
'Shi, Feng'

_publ_section_title
;
 Diastereo- and enantioselective construction of an indole-based
 2,3-dihydrobenzofuran scaffold via catalytic asymmetric [3+2]
 cyclizations of quinone monoimides with 3-vinylindoles.
;
_journal_issue 14
_journal_name_full 'Chemical communications (Cambridge, England)'
_journal_page_first 2968
_journal_page_last 2971
_journal_paper_doi 10.1039/c5cc09145d
_journal_volume 52
_journal_year 2016
_chemical_absolute_configuration rmad
_chemical_formula_moiety 'C30 H25 F N2 O3 S'
_chemical_formula_sum 'C30 H25 F N2 O3 S'
_chemical_formula_weight 512.58
_chemical_name_systematic
;
 ?
;
_space_group_crystal_system monoclinic
_space_group_IT_number 4
_space_group_name_Hall 'P 2yb'
_space_group_name_H-M_alt 'P 1 21 1'
_symmetry_space_group_name_Hall 'P 2yb'
_symmetry_space_group_name_H-M 'P 1 21 1'
_atom_sites_solution_hydrogens mixed
_atom_sites_solution_primary dual
_audit_creation_date 2015-08-11
_audit_creation_method
;
Olex2 1.2
(compiled 2015.01.26 svn.r3150 for OlexSys, GUI svn.r4998)
;
_audit_update_record
;
2015-10-17 deposited with the CCDC.
2016-01-04 downloaded from the CCDC.
;
_cell_angle_alpha 90
_cell_angle_beta 93.446(7)
_cell_angle_gamma 90
_cell_formula_units_Z 2
_cell_length_a 5.552(3)
_cell_length_b 17.133(8)
_cell_length_c 13.413(6)
_cell_measurement_reflns_used 2749
_cell_measurement_temperature 296(2)
_cell_measurement_theta_max 24.305
_cell_measurement_theta_min 2.377
_cell_volume 1273.6(11)
_computing_cell_refinement 'SAINT v7.68A (Bruker, 2009)'
_computing_data_reduction 'SAINT v7.68A (Bruker, 2009)'
_computing_molecular_graphics 'Olex2 (Dolomanov et al., 2009)'
_computing_publication_material 'Olex2 (Dolomanov et al., 2009)'
_computing_structure_refinement 'XL (Sheldrick, 2008)'
_computing_structure_solution 'ShelXD (Sheldrick, 2008)'
_diffrn_ambient_temperature 296.15
_diffrn_measured_fraction_theta_full 0.987
_diffrn_measured_fraction_theta_max 0.952
_diffrn_measurement_device_type 'bruker apexII'
_diffrn_radiation_type MoK\a
_diffrn_radiation_wavelength 0.71073
_diffrn_reflns_av_R_equivalents 0.0256
_diffrn_reflns_av_unetI/netI 0.0615
_diffrn_reflns_laue_measured_fraction_full 0.987
_diffrn_reflns_laue_measured_fraction_max 0.952
_diffrn_reflns_limit_h_max 6
_diffrn_reflns_limit_h_min -7
_diffrn_reflns_limit_k_max 21
_diffrn_reflns_limit_k_min -22
_diffrn_reflns_limit_l_max 16
_diffrn_reflns_limit_l_min -17
_diffrn_reflns_number 7137
_diffrn_reflns_point_group_measured_fraction_full 0.918
_diffrn_reflns_point_group_measured_fraction_max 0.859
_diffrn_reflns_theta_full 26.000
_diffrn_reflns_theta_max 27.643
_diffrn_reflns_theta_min 1.930
_exptl_absorpt_coefficient_mu 0.170
_exptl_absorpt_correction_T_max 0.7456
_exptl_absorpt_correction_T_min 0.6064
_exptl_absorpt_correction_type multi-scan
_exptl_absorpt_process_details
;
SADABS-2008/1 (Bruker,2008) was used for absorption correction.
wR2(int) was 0.1021 before and 0.0501 after correction.
The Ratio of minimum to maximum transmission is 0.8133.
The \l/2 correction factor is 0.0015.
;
_exptl_crystal_colour 'clear colourless'
_exptl_crystal_colour_lustre clear
_exptl_crystal_colour_primary colourless
_exptl_crystal_density_diffrn 1.337
_exptl_crystal_description block
_exptl_crystal_F_000 536
_exptl_crystal_size_max 0.31
_exptl_crystal_size_mid 0.3
_exptl_crystal_size_min 0.25
_refine_diff_density_max 0.896
_refine_diff_density_min -0.337
_refine_diff_density_rms 0.097
_refine_ls_abs_structure_details
;
 Flack x determined using 1248 quotients [(I+)-(I-)]/[(I+)+(I-)]
 (Parsons, Flack and Wagner, Acta Cryst. B69 (2013) 249-259).
;
_refine_ls_abs_structure_Flack 0.03(7)
_refine_ls_extinction_coef 0.026(8)
_refine_ls_extinction_expression Fc^*^=kFc[1+0.001xFc^2^\l^3^/sin(2\q)]^-1/4^
_refine_ls_extinction_method SHELXL
_refine_ls_goodness_of_fit_ref 1.067
_refine_ls_hydrogen_treatment constr
_refine_ls_matrix_type full
_refine_ls_number_parameters 337
_refine_ls_number_reflns 5119
_refine_ls_number_restraints 1
_refine_ls_restrained_S_all 1.067
_refine_ls_R_factor_all 0.1099
_refine_ls_R_factor_gt 0.0785
_refine_ls_shift/su_max 0.000
_refine_ls_shift/su_mean 0.000
_refine_ls_structure_factor_coef Fsqd
_refine_ls_weighting_details 'w=1/[\s^2^(Fo^2^)+(0.1471P)^2^] where P=(Fo^2^+2Fc^2^)/3'
_refine_ls_weighting_scheme calc
_refine_ls_wR_factor_gt 0.2076
_refine_ls_wR_factor_ref 0.2371
_reflns_Friedel_coverage 0.747
_reflns_friedel_fraction_full 0.843
_reflns_friedel_fraction_max 0.760
_reflns_number_gt 3535
_reflns_number_total 5119
_reflns_threshold_expression 'I > 2\s(I)'
_cod_data_source_file c5cc09145d2.cif
_cod_data_source_block sf20150807_sxx_0m
_cod_depositor_comments 'Adding full bibliography for 7118278.cif.'
_cod_original_cell_volume 1273.7(11)
_cod_database_code 7118278
_shelxl_version_number 2014-3
_shelx_space_group_comment
;
The symmetry employed for this shelxl refinement is uniquely defined
by the following loop, which should always be used as a source of
symmetry information in preference to the above space-group names.
They are only intended as comments.
;
_olex2_refinement_description
;
1. Fixed Uiso
 At 1.2 times of:
  All C(H) groups, All N(H) groups
 At 1.5 times of:
  All C(H,H,H) groups
2.a Riding coordinates:
 N1(H1)
2.b Ternary CH refined with riding coordinates:
 C1(H1A), C2(H2)
2.c Aromatic/amide H refined with riding coordinates:
 C4(H4), C6(H6), C7(H7), C10(H10), C13(H13), C14(H14), C16(H16), C19(H19),
 C20(H20), C21(H21), C22(H22), C23(H23), C25(H25), C26(H26), C28(H28), C29(H29)
2.d Idealised Me refined as rotating group:
 C11(H11A,H11B,H11C), C30(H30A,H30B,H30C)
;
_olex2_submission_special_instructions 'No special instructions were received'

loop_
_space_group_symop_operation_xyz
'x, y, z'
'-x, y+1/2, -z'

loop_
_atom_site_label
_atom_site_type_symbol
_atom_site_fract_x
_atom_site_fract_y
_atom_site_fract_z
_atom_site_U_iso_or_equiv
_atom_site_adp_type
_atom_site_occupancy
_atom_site_site_symmetry_order
_atom_site_calc_flag
_atom_site_refinement_flags_posn
S1 S 0.8434(3) 0.38637(10) 0.28725(13) 0.0516(5) Uani 1 1 d .
F1 F 1.4168(16) 0.3261(4) -0.3640(5) 0.111(2) Uani 1 1 d .
O1 O 0.9524(8) 0.5285(3) -0.1588(3) 0.0523(12) Uani 1 1 d .
O2 O 0.5988(9) 0.3840(4) 0.2481(4) 0.0663(14) Uani 1 1 d .
O3 O 0.9125(13) 0.3374(4) 0.3699(4) 0.0746(18) Uani 1 1 d .
N1 N 1.0204(12) 0.3626(4) 0.1974(4) 0.0544(16) Uani 1 1 d .
H1 H 1.0169 0.3131 0.1867 0.065 Uiso 1 1 d R
N2 N 1.5401(14) 0.6409(5) -0.3428(5) 0.070(2) Uani 1 1 d .
C1 C 1.1440(13) 0.5876(4) -0.1451(5) 0.0487(16) Uani 1 1 d .
H1A H 1.0708 0.6384 -0.1320 0.058 Uiso 1 1 calc R
C2 C 1.3022(12) 0.5613(4) -0.0508(5) 0.0451(15) Uani 1 1 d .
H2 H 1.4420 0.5334 -0.0742 0.054 Uiso 1 1 calc R
C3 C 1.1461(11) 0.5030(4) -0.0045(5) 0.0436(15) Uani 1 1 d .
C4 C 1.1646(13) 0.4631(4) 0.0859(5) 0.0464(15) Uani 1 1 d .
H4 H 1.2883 0.4750 0.1333 0.056 Uiso 1 1 calc R
C5 C 0.9974(12) 0.4053(4) 0.1051(5) 0.0458(15) Uani 1 1 d .
C6 C 0.8129(12) 0.3876(5) 0.0339(5) 0.0509(15) Uani 1 1 d .
H6 H 0.7027 0.3485 0.0470 0.061 Uiso 1 1 calc R
C7 C 0.7907(13) 0.4273(4) -0.0565(5) 0.0484(16) Uani 1 1 d .
H7 H 0.6688 0.4150 -0.1046 0.058 Uiso 1 1 calc R
C8 C 0.9538(12) 0.4852(4) -0.0727(5) 0.0441(15) Uani 1 1 d .
C9 C 1.2795(13) 0.5931(5) -0.2367(5) 0.0513(17) Uani 1 1 d .
C10 C 1.3830(16) 0.6592(6) -0.2706(6) 0.064(2) Uani 1 1 d .
H10 H 1.3522 0.7094 -0.2483 0.077 Uiso 1 1 calc R
C11 C 1.685(2) 0.6982(8) -0.3928(9) 0.105(4) Uani 1 1 d .
H11A H 1.8515 0.6919 -0.3710 0.158 Uiso 1 1 calc GR
H11B H 1.6325 0.7498 -0.3765 0.158 Uiso 1 1 calc GR
H11C H 1.6656 0.6906 -0.4637 0.158 Uiso 1 1 calc GR
C12 C 1.5376(15) 0.5612(5) -0.3575(5) 0.0581(19) Uani 1 1 d .
C13 C 1.668(2) 0.5144(8) -0.4199(7) 0.087(3) Uani 1 1 d .
H13 H 1.7819 0.5359 -0.4601 0.104 Uiso 1 1 calc R
C14 C 1.626(2) 0.4376(7) -0.4203(7) 0.086(3) Uani 1 1 d .
H14 H 1.7088 0.4053 -0.4622 0.103 Uiso 1 1 calc R
C15 C 1.4587(19) 0.4055(6) -0.3581(7) 0.073(2) Uani 1 1 d .
C16 C 1.3327(15) 0.4489(5) -0.2935(5) 0.0566(19) Uani 1 1 d .
H16 H 1.2249 0.4259 -0.2519 0.068 Uiso 1 1 calc R
C17 C 1.3728(13) 0.5290(5) -0.2929(5) 0.0500(17) Uani 1 1 d .
C18 C 1.3969(12) 0.6299(4) 0.0108(5) 0.0481(16) Uani 1 1 d .
C19 C 1.6036(16) 0.6673(6) -0.0172(8) 0.069(2) Uani 1 1 d .
H19 H 1.6839 0.6485 -0.0711 0.082 Uiso 1 1 calc R
C20 C 1.6917(19) 0.7320(6) 0.0340(10) 0.084(3) Uani 1 1 d .
H20 H 1.8293 0.7569 0.0137 0.101 Uiso 1 1 calc R
C21 C 1.578(2) 0.7599(6) 0.1144(9) 0.078(3) Uani 1 1 d .
H21 H 1.6405 0.8031 0.1492 0.094 Uiso 1 1 calc R
C22 C 1.3718(19) 0.7243(5) 0.1440(6) 0.071(2) Uani 1 1 d .
H22 H 1.2937 0.7432 0.1985 0.085 Uiso 1 1 calc R
C23 C 1.2816(17) 0.6595(5) 0.0913(5) 0.060(2) Uani 1 1 d .
H23 H 1.1413 0.6356 0.1105 0.071 Uiso 1 1 calc R
C24 C 0.9128(13) 0.4829(5) 0.3209(5) 0.0476(15) Uani 1 1 d .
C25 C 0.7710(16) 0.5437(5) 0.2860(6) 0.064(2) Uani 1 1 d .
H25 H 0.6337 0.5347 0.2445 0.076 Uiso 1 1 calc R
C26 C 0.838(2) 0.6202(5) 0.3146(7) 0.077(3) Uani 1 1 d .
H26 H 0.7423 0.6615 0.2911 0.092 Uiso 1 1 calc R
C27 C 1.0375(16) 0.6360(5) 0.3750(6) 0.061(2) Uani 1 1 d .
C28 C 1.1775(16) 0.5740(7) 0.4064(7) 0.078(3) Uani 1 1 d .
H28 H 1.3201 0.5834 0.4444 0.093 Uiso 1 1 calc R
C29 C 1.1140(16) 0.4976(6) 0.3835(7) 0.070(2) Uani 1 1 d .
H29 H 1.2064 0.4565 0.4101 0.084 Uiso 1 1 calc R
C30 C 1.107(2) 0.7181(7) 0.4053(9) 0.097(4) Uani 1 1 d .
H30A H 1.2664 0.7292 0.3850 0.146 Uiso 1 1 calc GR
H30B H 1.1046 0.7231 0.4765 0.146 Uiso 1 1 calc GR
H30C H 0.9946 0.7542 0.3737 0.146 Uiso 1 1 calc GR

loop_
_atom_site_aniso_label
_atom_site_aniso_U_11
_atom_site_aniso_U_22
_atom_site_aniso_U_33
_atom_site_aniso_U_23
_atom_site_aniso_U_13
_atom_site_aniso_U_12
S1 0.0546(10) 0.0513(10) 0.0500(9) 0.0084(8) 0.0110(7) 0.0005(9)
F1 0.160(7) 0.069(4) 0.108(5) -0.009(3) 0.032(5) 0.026(4)
O1 0.043(3) 0.071(3) 0.043(2) 0.002(2) 0.005(2) 0.000(2)
O2 0.051(3) 0.057(3) 0.090(4) 0.001(3) -0.005(3) -0.005(3)
O3 0.108(5) 0.061(3) 0.056(3) 0.018(3) 0.017(3) 0.006(3)
N1 0.067(4) 0.045(3) 0.053(3) 0.003(2) 0.017(3) 0.008(3)
N2 0.080(5) 0.070(5) 0.062(4) 0.008(3) 0.021(4) -0.018(4)
C1 0.048(4) 0.050(4) 0.049(4) 0.002(3) 0.013(3) 0.007(3)
C2 0.037(3) 0.053(4) 0.047(3) 0.001(3) 0.013(3) 0.006(3)
C3 0.038(3) 0.047(4) 0.046(3) -0.006(3) 0.008(3) 0.003(3)
C4 0.043(3) 0.049(4) 0.047(3) -0.006(3) 0.005(3) -0.001(3)
C5 0.046(3) 0.044(4) 0.048(3) -0.002(3) 0.002(3) 0.005(3)
C6 0.041(3) 0.050(4) 0.062(4) -0.005(4) 0.008(3) -0.006(3)
C7 0.041(4) 0.054(4) 0.050(4) -0.008(3) -0.002(3) 0.000(3)
C8 0.040(3) 0.052(4) 0.041(3) -0.003(3) 0.001(3) 0.008(3)
C9 0.045(4) 0.065(5) 0.043(3) 0.007(3) 0.005(3) 0.002(3)
C10 0.069(5) 0.070(6) 0.056(4) 0.008(4) 0.014(4) -0.003(4)
C11 0.097(8) 0.125(10) 0.096(7) 0.026(7) 0.028(6) -0.045(8)
C12 0.061(5) 0.072(5) 0.042(3) 0.013(3) 0.012(3) 0.002(4)
C13 0.092(7) 0.122(10) 0.047(4) 0.005(5) 0.021(4) 0.004(6)
C14 0.110(8) 0.097(8) 0.053(5) 0.001(5) 0.036(5) 0.039(7)
C15 0.087(6) 0.071(6) 0.062(5) 0.001(4) 0.014(4) 0.024(5)
C16 0.064(5) 0.061(5) 0.045(4) 0.006(3) 0.012(3) 0.016(4)
C17 0.047(4) 0.066(5) 0.036(3) 0.007(3) 0.001(3) 0.011(3)
C18 0.040(3) 0.050(4) 0.055(4) 0.005(3) 0.008(3) 0.004(3)
C19 0.047(4) 0.072(6) 0.089(6) 0.003(5) 0.016(4) -0.009(4)
C20 0.061(6) 0.062(6) 0.126(9) 0.011(6) -0.018(6) -0.015(4)
C21 0.080(7) 0.056(5) 0.096(7) 0.000(5) -0.014(6) -0.001(5)
C22 0.089(7) 0.069(6) 0.054(4) -0.013(4) 0.004(4) 0.002(5)
C23 0.075(5) 0.062(5) 0.042(4) -0.004(3) 0.010(4) 0.001(4)
C24 0.044(3) 0.060(4) 0.040(3) 0.004(3) 0.012(3) 0.001(3)
C25 0.070(5) 0.053(5) 0.066(5) 0.000(4) -0.008(4) -0.003(4)
C26 0.112(8) 0.046(5) 0.071(5) 0.004(4) -0.005(5) -0.001(5)
C27 0.067(5) 0.060(5) 0.059(4) -0.004(4) 0.023(4) -0.018(4)
C28 0.055(5) 0.096(7) 0.081(6) -0.024(5) -0.008(4) -0.019(5)
C29 0.059(5) 0.083(6) 0.066(5) -0.006(5) -0.007(4) 0.014(4)
C30 0.115(9) 0.084(7) 0.099(8) -0.027(6) 0.048(7) -0.030(7)

loop_
_atom_type_symbol
_atom_type_description
_atom_type_scat_dispersion_real
_atom_type_scat_dispersion_imag
_atom_type_scat_source
C C 0.0033 0.0016 'International Tables Vol C Tables 4.2.6.8 and 6.1.1.4'
H H 0.0000 0.0000 'International Tables Vol C Tables 4.2.6.8 and 6.1.1.4'
F F 0.0171 0.0103 'International Tables Vol C Tables 4.2.6.8 and 6.1.1.4'
N N 0.0061 0.0033 'International Tables Vol C Tables 4.2.6.8 and 6.1.1.4'
O O 0.0106 0.0060 'International Tables Vol C Tables 4.2.6.8 and 6.1.1.4'
S S 0.1246 0.1234 'International Tables Vol C Tables 4.2.6.8 and 6.1.1.4'

loop_
_geom_angle_atom_site_label_1
_geom_angle_atom_site_label_2
_geom_angle_atom_site_label_3
_geom_angle
O2 S1 N1 108.6(4)
O2 S1 C24 108.1(4)
O3 S1 O2 118.4(4)
O3 S1 N1 106.2(4)
O3 S1 C24 108.1(4)
N1 S1 C24 106.8(3)
C8 O1 C1 107.4(5)
S1 N1 H1 110.9
C5 N1 S1 118.5(5)
C5 N1 H1 111.0
C10 N2 C11 124.1(10)
C10 N2 C12 108.9(7)
C12 N2 C11 127.0(9)
O1 C1 H1A 109.2
O1 C1 C2 105.6(5)
O1 C1 C9 109.9(6)
C2 C1 H1A 109.2
C9 C1 H1A 109.2
C9 C1 C2 113.6(6)
C1 C2 H2 107.4
C3 C2 C1 102.6(6)
C3 C2 H2 107.4
C3 C2 C18 119.2(6)
C18 C2 C1 112.2(6)
C18 C2 H2 107.4
C4 C3 C2 133.0(6)
C4 C3 C8 118.5(6)
C8 C3 C2 108.4(6)
C3 C4 H4 120.1
C3 C4 C5 119.8(6)
C5 C4 H4 120.1
C4 C5 N1 119.7(6)
C6 C5 N1 120.3(6)
C6 C5 C4 120.0(6)
C5 C6 H6 119.5
C7 C6 C5 121.0(7)
C7 C6 H6 119.5
C6 C7 H7 121.0
C8 C7 C6 117.9(6)
C8 C7 H7 121.0
O1 C8 C3 113.5(6)
C7 C8 O1 123.7(6)
C7 C8 C3 122.8(6)
C10 C9 C1 125.2(8)
C10 C9 C17 106.7(7)
C17 C9 C1 126.8(7)
N2 C10 H10 124.9
C9 C10 N2 110.1(8)
C9 C10 H10 124.9
N2 C11 H11A 109.5
N2 C11 H11B 109.5
N2 C11 H11C 109.5
H11A C11 H11B 109.5
H11A C11 H11C 109.5
H11B C11 H11C 109.5
N2 C12 C13 130.9(9)
N2 C12 C17 107.5(7)
C13 C12 C17 121.6(9)
C12 C13 H13 120.9
C14 C13 C12 118.1(10)
C14 C13 H13 120.9
C13 C14 H14 119.7
C13 C14 C15 120.5(9)
C15 C14 H14 119.7
F1 C15 C14 118.0(8)
C16 C15 F1 118.8(9)
C16 C15 C14 123.3(9)
C15 C16 H16 121.5
C15 C16 C17 117.0(8)
C17 C16 H16 121.5
C12 C17 C9 106.8(7)
C16 C17 C9 133.8(7)
C16 C17 C12 119.5(7)
C19 C18 C2 118.6(7)
C23 C18 C2 123.2(7)
C23 C18 C19 118.1(8)
C18 C19 H19 119.6
C20 C19 C18 120.8(9)
C20 C19 H19 119.6
C19 C20 H20 119.7
C21 C20 C19 120.5(10)
C21 C20 H20 119.7
C20 C21 H21 119.9
C20 C21 C22 120.2(9)
C22 C21 H21 119.9
C21 C22 H22 120.4
C21 C22 C23 119.1(9)
C23 C22 H22 120.4
C18 C23 C22 121.2(8)
C18 C23 H23 119.4
C22 C23 H23 119.4
C25 C24 S1 121.1(6)
C25 C24 C29 119.7(8)
C29 C24 S1 119.1(6)
C24 C25 H25 120.8
C24 C25 C26 118.5(8)
C26 C25 H25 120.8
C25 C26 H26 118.6
C27 C26 C25 122.7(9)
C27 C26 H26 118.6
C26 C27 C28 117.1(8)
C26 C27 C30 122.2(10)
C28 C27 C30 120.6(9)
C27 C28 H28 118.9
C27 C28 C29 122.2(8)
C29 C28 H28 118.9
C24 C29 C28 119.6(9)
C24 C29 H29 120.2
C28 C29 H29 120.2
C27 C30 H30A 109.5
C27 C30 H30B 109.5
C27 C30 H30C 109.5
H30A C30 H30B 109.5
H30A C30 H30C 109.5
H30B C30 H30C 109.5

loop_
_geom_bond_atom_site_label_1
_geom_bond_atom_site_label_2
_geom_bond_distance
S1 O2 1.427(5)
S1 O3 1.424(6)
S1 N1 1.651(6)
S1 C24 1.751(8)
F1 C15 1.382(13)
O1 C1 1.472(9)
O1 C8 1.372(9)
N1 H1 0.8600
N1 C5 1.437(9)
N2 C10 1.378(11)
N2 C11 1.456(12)
N2 C12 1.380(12)
C1 H1A 0.9800
C1 C2 1.562(10)
C1 C9 1.482(10)
C2 H2 0.9800
C2 C3 1.483(10)
C2 C18 1.512(10)
C3 C4 1.390(10)
C3 C8 1.397(9)
C4 H4 0.9300
C4 C5 1.393(10)
C5 C6 1.391(9)
C6 H6 0.9300
C6 C7 1.390(11)
C7 H7 0.9300
C7 C8 1.369(10)
C9 C10 1.360(12)
C9 C17 1.445(11)
C10 H10 0.9300
C11 H11A 0.9600
C11 H11B 0.9600
C11 H11C 0.9600
C12 C13 1.395(14)
C12 C17 1.411(11)
C13 H13 0.9300
C13 C14 1.336(17)
C14 H14 0.9300
C14 C15 1.398(15)
C15 C16 1.365(11)
C16 H16 0.9300
C16 C17 1.390(12)
C18 C19 1.385(10)
C18 C23 1.384(11)
C19 H19 0.9300
C19 C20 1.378(14)
C20 H20 0.9300
C20 C21 1.368(16)
C21 H21 0.9300
C21 C22 1.378(14)
C22 H22 0.9300
C22 C23 1.394(12)
C23 H23 0.9300
C24 C25 1.372(11)
C24 C29 1.379(11)
C25 H25 0.9300
C25 C26 1.408(12)
C26 H26 0.9300
C26 C27 1.359(13)
C27 C28 1.368(14)
C27 C30 1.508(14)
C28 H28 0.9300
C28 C29 1.385(15)
C29 H29 0.9300
C30 H30A 0.9600
C30 H30B 0.9600
C30 H30C 0.9600

loop_
_geom_torsion_atom_site_label_1
_geom_torsion_atom_site_label_2
_geom_torsion_atom_site_label_3
_geom_torsion_atom_site_label_4
_geom_torsion
S1 N1 C5 C4 101.8(7)
S1 N1 C5 C6 -80.0(8)
S1 C24 C25 C26 -179.1(7)
S1 C24 C29 C28 176.7(7)
F1 C15 C16 C17 -177.4(8)
O1 C1 C2 C3 -15.3(7)
O1 C1 C2 C18 -144.5(5)
O1 C1 C9 C10 148.0(7)
O1 C1 C9 C17 -47.1(9)
O2 S1 N1 C5 54.0(6)
O2 S1 C24 C25 -16.7(8)
O2 S1 C24 C29 163.4(7)
O3 S1 N1 C5 -177.6(6)
O3 S1 C24 C25 -146.0(7)
O3 S1 C24 C29 34.1(8)
N1 S1 C24 C25 100.1(7)
N1 S1 C24 C29 -79.8(7)
N1 C5 C6 C7 -178.9(7)
N2 C12 C13 C14 -178.9(10)
N2 C12 C17 C9 -1.2(8)
N2 C12 C17 C16 179.1(7)
C1 O1 C8 C3 -6.7(8)
C1 O1 C8 C7 176.4(6)
C1 C2 C3 C4 -172.2(7)
C1 C2 C3 C8 11.7(7)
C1 C2 C18 C19 -83.1(8)
C1 C2 C18 C23 94.1(8)
C1 C9 C10 N2 166.0(7)
C1 C9 C17 C12 -165.6(7)
C1 C9 C17 C16 14.1(12)
C2 C1 C9 C10 -93.9(9)
C2 C1 C9 C17 71.0(9)
C2 C3 C4 C5 -173.9(7)
C2 C3 C8 O1 -3.7(8)
C2 C3 C8 C7 173.2(7)
C2 C18 C19 C20 177.4(8)
C2 C18 C23 C22 -178.1(8)
C3 C2 C18 C19 157.0(7)
C3 C2 C18 C23 -25.8(10)
C3 C4 C5 N1 178.4(6)
C3 C4 C5 C6 0.1(10)
C4 C3 C8 O1 179.5(6)
C4 C3 C8 C7 -3.6(10)
C4 C5 C6 C7 -0.6(11)
C5 C6 C7 C8 -1.0(11)
C6 C7 C8 O1 179.7(7)
C6 C7 C8 C3 3.1(10)
C8 O1 C1 C2 13.8(7)
C8 O1 C1 C9 136.7(6)
C8 C3 C4 C5 1.9(10)
C9 C1 C2 C3 -135.8(6)
C9 C1 C2 C18 95.0(7)
C10 N2 C12 C13 -178.0(9)
C10 N2 C12 C17 0.3(9)
C10 C9 C17 C12 1.6(8)
C10 C9 C17 C16 -178.8(8)
C11 N2 C10 C9 -178.5(9)
C11 N2 C12 C13 1.2(16)
C11 N2 C12 C17 179.5(9)
C12 N2 C10 C9 0.7(10)
C12 C13 C14 C15 -1.3(17)
C13 C12 C17 C9 177.4(8)
C13 C12 C17 C16 -2.3(11)
C13 C14 C15 F1 178.0(10)
C13 C14 C15 C16 -0.9(17)
C14 C15 C16 C17 1.5(14)
C15 C16 C17 C9 -179.4(8)
C15 C16 C17 C12 0.1(11)
C17 C9 C10 N2 -1.5(9)
C17 C12 C13 C14 2.9(14)
C18 C2 C3 C4 -47.5(11)
C18 C2 C3 C8 136.4(6)
C18 C19 C20 C21 0.9(15)
C19 C18 C23 C22 -0.9(12)
C19 C20 C21 C22 -1.1(15)
C20 C21 C22 C23 0.3(15)
C21 C22 C23 C18 0.7(13)
C23 C18 C19 C20 0.1(13)
C24 S1 N1 C5 -62.4(6)
C24 C25 C26 C27 0.1(15)
C25 C24 C29 C28 -3.2(13)
C25 C26 C27 C28 1.4(15)
C25 C26 C27 C30 -179.8(9)
C26 C27 C28 C29 -3.9(15)
C27 C28 C29 C24 4.9(15)
C29 C24 C25 C26 0.8(12)
C30 C27 C28 C29 177.3(9)
